data_4320985
loop_
_publ_author_name
'S. Ekambaram'
'Slavi C. Sevov'

_publ_section_title
;
 Synthesis and Characterization of Four Ethylenediamine-Templated Iron
 Arsenates
;
_journal_name_full 'Inorganic Chemistry'
_journal_page_first 2405
_journal_page_last 2410
_journal_paper_doi 10.1021/ic991367b
_journal_volume 39
_journal_year 2000
_chemical_formula_sum 'C2 H16 As3 Fe N2 O13'
_chemical_formula_weight 556.78
_chemical_name_systematic
;
Compound1
;
_space_group_IT_number 4
_symmetry_cell_setting monoclinic
_symmetry_space_group_name_Hall 'P 2yb'
_symmetry_space_group_name_H-M 'P 1 21 1'
_atom_sites_solution_hydrogens geom
_atom_sites_solution_primary direct
_atom_sites_solution_secondary difmap
_audit_creation_method SHELXL-97
_cell_angle_alpha 90.00
_cell_angle_beta 90.65(3)
_cell_angle_gamma 90.00
_cell_formula_units_Z 2
_cell_length_a 4.7620(10)
_cell_length_b 16.086(3)
_cell_length_c 8.698(2)
_cell_measurement_temperature 293(2)
_cell_volume 666.2(2)
_computing_cell_refinement CAD4_(Enraf-Nonius,_1977)
_computing_data_collection CAD4_(Enraf-Nonius,_1977)
_computing_data_reduction SDP_Package_(Enraf-Nonius,_1985)
_computing_molecular_graphics SHELXTL-V5.0
_computing_publication_material SHELXTL-V5.0
_computing_structure_refinement 'SHELXL-93 (Sheldrick, 1993)'
_computing_structure_solution 'SHELXS-86 (Sheldrick, 1990)'
_diffrn_ambient_temperature 293(2)
_diffrn_measured_fraction_theta_full 1.000
_diffrn_measured_fraction_theta_max 1.000
_diffrn_measurement_device_type 'Enraf-Nonius CAD4'
_diffrn_measurement_method Omega-2Theta
_diffrn_radiation_monochromator graphite
_diffrn_radiation_source 'fine-focus sealed tube'
_diffrn_radiation_type MoK\a
_diffrn_radiation_wavelength 0.71073
_diffrn_reflns_av_R_equivalents 0.0358
_diffrn_reflns_av_sigmaI/netI 0.0459
_diffrn_reflns_limit_h_max 5
_diffrn_reflns_limit_h_min -5
_diffrn_reflns_limit_k_max 19
_diffrn_reflns_limit_k_min -19
_diffrn_reflns_limit_l_max 10
_diffrn_reflns_limit_l_min -10
_diffrn_reflns_number 3183
_diffrn_reflns_theta_full 24.97
_diffrn_reflns_theta_max 24.97
_diffrn_reflns_theta_min 2.34
_exptl_absorpt_coefficient_mu 8.599
_exptl_absorpt_correction_T_max 0.261
_exptl_absorpt_correction_T_min 0.225
_exptl_absorpt_correction_type psi-scan
_exptl_crystal_colour colorless
_exptl_crystal_density_diffrn 2.775
_exptl_crystal_density_method 'not measured'
_exptl_crystal_description bar
_exptl_crystal_F_000 542
_exptl_crystal_size_max 0.20
_exptl_crystal_size_mid 0.08
_exptl_crystal_size_min 0.04
_refine_diff_density_max 0.514
_refine_diff_density_min -0.538
_refine_diff_density_rms 0.102
_refine_ls_abs_structure_details 'Flack H D (1983), Acta Cryst. A39, 876-881'
_refine_ls_abs_structure_Flack -0.021(13)
_refine_ls_extinction_coef 0.0101(5)
_refine_ls_extinction_expression Fc^*^=kFc[1+0.001xFc^2^\l^3^/sin(2\q)]^-1/4^
_refine_ls_extinction_method SHELXL
_refine_ls_goodness_of_fit_ref 1.046
_refine_ls_hydrogen_treatment mixed
_refine_ls_matrix_type full
_refine_ls_number_parameters 205
_refine_ls_number_reflns 2349
_refine_ls_number_restraints 1
_refine_ls_restrained_S_all 1.046
_refine_ls_R_factor_all 0.0283
_refine_ls_R_factor_gt 0.0244
_refine_ls_shift/su_max 0.001
_refine_ls_shift/su_mean 0.000
_refine_ls_structure_factor_coef Fsqd
_refine_ls_weighting_details 'calc w=1/[\s^2^(Fo^2^)+(0.0213P)^2^+0.0000P] where P=(Fo^2^+2Fc^2^)/3'
_refine_ls_weighting_scheme calc
_refine_ls_wR_factor_gt 0.0533
_refine_ls_wR_factor_ref 0.0548
_reflns_number_gt 2209
_reflns_number_total 2349
_reflns_threshold_expression >2sigma(I)
_cod_data_source_file ic991367b_1.cif
_cod_data_source_block compound1
_cod_database_code 4320985

loop_
_symmetry_equiv_pos_as_xyz
'x, y, z'
'-x, y+1/2, -z'

loop_
_atom_site_label
_atom_site_type_symbol
_atom_site_fract_x
_atom_site_fract_y
_atom_site_fract_z
_atom_site_U_iso_or_equiv
_atom_site_adp_type
_atom_site_occupancy
_atom_site_symmetry_multiplicity
_atom_site_calc_flag
_atom_site_refinement_flags
_atom_site_disorder_assembly
_atom_site_disorder_group
As1 As 0.04146(11) 0.39319(3) 0.38614(6) 0.00885(14) Uani 1 1 d . . .
As2 As -0.97868(11) 0.61773(3) 0.23382(6) 0.00975(14) Uani 1 1 d . . .
As3 As 0.03794(12) 0.41592(3) -0.04893(6) 0.01045(14) Uani 1 1 d . . .
Fe Fe -0.46830(16) 0.47977(5) 0.18212(8) 0.00901(18) Uani 1 1 d . . .
O1 O -1.1284(10) 0.6484(2) 0.4064(4) 0.0170(10) Uani 1 1 d . . .
H1 H -1.245(12) 0.675(3) 0.3909(17) 0.026 Uiso 1 1 calc R . .
O2 O -0.2206(8) 0.4619(2) 0.3684(4) 0.0120(8) Uani 1 1 d . . .
O3 O 0.2028(9) 0.3227(2) -0.0819(5) 0.0165(10) Uani 1 1 d . . .
H3 H 0.105(11) 0.293(3) -0.100(2) 0.025 Uiso 1 1 calc R . .
O4 O -0.7153(8) 0.5574(2) 0.2976(4) 0.0125(8) Uani 1 1 d . . .
O5 O -0.2258(8) 0.3979(2) 0.0711(4) 0.0125(8) Uani 1 1 d . . .
O6 O 0.1953(8) 0.4071(3) 0.5595(4) 0.0165(9) Uani 1 1 d . . .
O7 O 0.2854(8) 0.3847(2) 0.2521(4) 0.0103(8) Uani 1 1 d . . .
O8 O -0.8585(9) 0.7041(2) 0.1484(4) 0.0164(9) Uani 1 1 d . . .
O9 O 0.2829(8) 0.4865(2) -0.0055(4) 0.0129(8) Uani 1 1 d . . .
O10 O -0.1102(10) 0.4442(3) -0.2207(5) 0.0223(12) Uani 1 1 d . . .
H10 H -0.059(14) 0.4446(3) -0.249(8) 0.033 Uiso 1 1 calc R . .
O11 O -1.5272(10) 0.7690(3) 0.3870(5) 0.0198(10) Uani 1 1 d . . .
H1 H -1.451(17) 0.810(5) 0.372(9) 0.030 Uiso 1 1 d . . .
H2 H -1.630(16) 0.776(5) 0.313(9) 0.030 Uiso 1 1 d . . .
O12 O -0.1040(9) 0.2945(2) 0.3836(5) 0.0151(9) Uani 1 1 d . . .
H12 H -0.213(11) 0.2922(3) 0.439(6) 0.023 Uiso 1 1 calc R . .
O13 O -1.2240(8) 0.5745(2) 0.1200(4) 0.0124(9) Uani 1 1 d . . .
C1 C -0.6224(12) 0.6131(4) 0.7053(6) 0.0169(12) Uani 1 1 d . . .
H1A H -0.754(6) 0.5869(12) 0.782(3) 0.020 Uiso 1 1 calc R . .
H1B H -0.738(5) 0.6474(15) 0.630(3) 0.020 Uiso 1 1 calc R . .
C2 C -0.4130(14) 0.6691(4) -0.2103(7) 0.0191(13) Uani 1 1 d . . .
H2A H -0.305(6) 0.6381(16) -0.146(3) 0.023 Uiso 1 1 calc R . .
H2B H -0.299(6) 0.6939(13) -0.279(3) 0.023 Uiso 1 1 calc R . .
N1 N -0.4723(11) 0.5477(3) 0.6217(6) 0.0177(11) Uani 1 1 d . . .
H1A H -0.586(5) 0.5114(16) 0.5928(13) 0.027 Uiso 1 1 calc R . .
H1B H -0.352(5) 0.5263(10) 0.679(2) 0.027 Uiso 1 1 calc R . .
H1C H -0.394(3) 0.5683(8) 0.545(3) 0.027 Uiso 1 1 calc R . .
N2 N -0.5626(11) 0.7335(3) -0.1209(6) 0.0201(12) Uani 1 1 d . . .
H2A H -0.450(5) 0.7599(12) -0.070(2) 0.030 Uiso 1 1 calc R . .
H2B H -0.674(5) 0.7114(10) -0.064(3) 0.030 Uiso 1 1 calc R . .
H2C H -0.645(4) 0.7643(14) -0.179(3) 0.030 Uiso 1 1 calc R . .

loop_
_atom_site_aniso_label
_atom_site_aniso_U_11
_atom_site_aniso_U_22
_atom_site_aniso_U_33
_atom_site_aniso_U_23
_atom_site_aniso_U_13
_atom_site_aniso_U_12
As1 0.0090(3) 0.0090(3) 0.0086(3) 0.0007(2) 0.0010(2) 0.0008(2)
As2 0.0087(3) 0.0078(3) 0.0127(3) -0.0001(2) 0.0005(2) 0.0001(2)
As3 0.0087(3) 0.0121(3) 0.0106(3) -0.0024(2) 0.0004(2) 0.0008(2)
Fe 0.0086(4) 0.0085(4) 0.0100(4) -0.0001(3) 0.0006(3) -0.0005(3)
O1 0.020(2) 0.015(2) 0.017(2) -0.0042(16) 0.0056(18) 0.0080(17)
O2 0.0092(19) 0.015(2) 0.0115(18) -0.0007(16) -0.0005(16) 0.0014(17)
O3 0.010(2) 0.011(2) 0.028(2) -0.0058(17) -0.0040(19) 0.0063(16)
O4 0.010(2) 0.0114(19) 0.0165(19) 0.0009(16) 0.0012(17) 0.0051(16)
O5 0.012(2) 0.0120(19) 0.0139(18) -0.0024(17) 0.0031(16) -0.0038(17)
O6 0.014(2) 0.024(2) 0.0112(18) 0.0017(18) -0.0019(16) 0.0033(19)
O7 0.0106(19) 0.0121(19) 0.0083(17) -0.0022(15) 0.0065(15) 0.0001(16)
O8 0.015(2) 0.012(2) 0.022(2) 0.0030(17) 0.0007(17) -0.0037(18)
O9 0.013(2) 0.013(2) 0.0133(19) 0.0006(16) -0.0027(16) 0.0005(18)
O10 0.020(2) 0.037(3) 0.011(2) 0.0005(18) -0.002(2) 0.006(2)
O11 0.020(3) 0.016(2) 0.023(2) -0.001(2) 0.0033(19) -0.002(2)
O12 0.013(2) 0.013(2) 0.019(2) 0.0008(16) 0.0046(17) -0.0029(17)
O13 0.013(2) 0.012(2) 0.0128(19) 0.0040(15) -0.0015(16) -0.0039(16)
C1 0.018(3) 0.016(3) 0.017(3) -0.003(3) -0.001(2) 0.004(3)
C2 0.018(3) 0.019(3) 0.021(3) -0.001(2) 0.002(3) 0.002(3)
N1 0.018(3) 0.018(3) 0.017(3) 0.000(2) 0.001(2) 0.002(2)
N2 0.026(3) 0.016(3) 0.018(2) -0.004(2) 0.002(2) -0.006(2)

loop_
_atom_type_symbol
_atom_type_description
_atom_type_scat_dispersion_real
_atom_type_scat_dispersion_imag
_atom_type_scat_source
C C 0.0033 0.0016 'International Tables Vol C Tables 4.2.6.8 and 6.1.1.4'
H H 0.0000 0.0000 'International Tables Vol C Tables 4.2.6.8 and 6.1.1.4'
N N 0.0061 0.0033 'International Tables Vol C Tables 4.2.6.8 and 6.1.1.4'
O O 0.0106 0.0060 'International Tables Vol C Tables 4.2.6.8 and 6.1.1.4'
Fe Fe 0.3463 0.8444 'International Tables Vol C Tables 4.2.6.8 and 6.1.1.4'
As As 0.0499 2.0058 'International Tables Vol C Tables 4.2.6.8 and 6.1.1.4'

loop_
_geom_angle_atom_site_label_1
_geom_angle_atom_site_label_2
_geom_angle_atom_site_label_3
_geom_angle
_geom_angle_site_symmetry_1
_geom_angle_site_symmetry_3
_geom_angle_publ_flag
O7 As1 O2 121.10(18) . . ?
O7 As1 O6 109.83(18) . . ?
O2 As1 O6 108.16(19) . . ?
O7 As1 O12 101.44(19) . . ?
O2 As1 O12 107.9(2) . . ?
O6 As1 O12 107.6(2) . . ?
O13 As2 O4 118.03(19) . . ?
O13 As2 O8 108.73(19) . . ?
O4 As2 O8 111.6(2) . . ?
O13 As2 O1 109.8(2) . . ?
O4 As2 O1 101.0(2) . . ?
O8 As2 O1 106.96(18) . . ?
O5 As3 O9 120.40(18) . . ?
O5 As3 O10 106.7(2) . . ?
O9 As3 O10 107.32(19) . . ?
O5 As3 O3 107.6(2) . . ?
O9 As3 O3 108.2(2) . . ?
O10 As3 O3 105.8(2) . . ?
O4 Fe O13 90.42(17) . 1_655 ?
O4 Fe O5 177.72(16) . . ?
O13 Fe O5 91.72(15) 1_655 . ?
O4 Fe O9 91.70(15) . 1_455 ?
O13 Fe O9 94.54(15) 1_655 1_455 ?
O5 Fe O9 88.94(15) . 1_455 ?
O4 Fe O2 91.58(15) . . ?
O13 Fe O2 89.37(16) 1_655 . ?
O5 Fe O2 87.63(15) . . ?
O9 Fe O2 174.88(16) 1_455 . ?
O4 Fe O7 88.55(15) . 1_455 ?
O13 Fe O7 178.24(15) 1_655 1_455 ?
O5 Fe O7 89.29(15) . 1_455 ?
O9 Fe O7 86.92(15) 1_455 1_455 ?
O2 Fe O7 89.24(16) . 1_455 ?
As2 O1 H1 109.5 . . ?
As1 O2 Fe 126.7(2) . . ?
As3 O3 H3 109.5 . . ?
As2 O4 Fe 129.8(2) . . ?
As3 O5 Fe 129.0(2) . . ?
As1 O7 Fe 124.1(2) . 1_655 ?
As3 O9 Fe 123.5(2) . 1_655 ?
As3 O10 H10 109.5 . . ?
H1 O11 H2 91(7) . . ?
As1 O12 H12 109.5 . . ?
As2 O13 Fe 124.2(2) . 1_455 ?
N1 C1 C2 110.0(5) . 1_556 ?
N1 C1 H1A 109.7 . . ?
C2 C1 H1A 109.7 1_556 . ?
N1 C1 H1B 109.7 . . ?
C2 C1 H1B 109.7 1_556 . ?
H1A C1 H1B 108.2 . . ?
N2 C2 C1 110.4(5) . 1_554 ?
N2 C2 H2A 109.6 . . ?
C1 C2 H2A 109.6 1_554 . ?
N2 C2 H2B 109.6 . . ?
C1 C2 H2B 109.6 1_554 . ?
H2A C2 H2B 108.1 . . ?
C1 N1 H1A 109.5 . . ?
C1 N1 H1B 109.5 . . ?
H1A N1 H1B 109.5 . . ?
C1 N1 H1C 109.5 . . ?
H1A N1 H1C 109.5 . . ?
H1B N1 H1C 109.5 . . ?
C2 N2 H2A 109.5 . . ?
C2 N2 H2B 109.5 . . ?
H2A N2 H2B 109.5 . . ?
C2 N2 H2C 109.5 . . ?
H2A N2 H2C 109.5 . . ?
H2B N2 H2C 109.5 . . ?

loop_
_geom_bond_atom_site_label_1
_geom_bond_atom_site_label_2
_geom_bond_distance
_geom_bond_site_symmetry_2
_geom_bond_publ_flag
As1 O7 1.661(4) . ?
As1 O2 1.673(4) . ?
As1 O6 1.684(4) . ?
As1 O12 1.732(4) . ?
As2 O13 1.674(4) . ?
As2 O4 1.675(4) . ?
As2 O8 1.679(4) . ?
As2 O1 1.741(4) . ?
As3 O5 1.667(4) . ?
As3 O9 1.668(4) . ?
As3 O10 1.707(4) . ?
As3 O3 1.719(4) . ?
Fe O4 1.995(4) . ?
Fe O13 1.995(4) 1_655 ?
Fe O5 2.006(4) . ?
Fe O9 2.009(4) 1_455 ?
Fe O2 2.014(4) . ?
Fe O7 2.025(4) 1_455 ?
O1 H1 0.7140 . ?
O3 H3 0.6813 . ?
O7 Fe 2.025(4) 1_655 ?
O9 Fe 2.009(4) 1_655 ?
O10 H10 0.3462 . ?
O11 H1 0.76(8) . ?
O11 H2 0.81(8) . ?
O12 H12 0.7122 . ?
O13 Fe 1.995(4) 1_455 ?
C1 N1 1.470(7) . ?
C1 C2 1.525(8) 1_556 ?
C1 H1A 1.0131 . ?
C1 H1B 1.0131 . ?
C2 N2 1.482(7) . ?
C2 C1 1.525(8) 1_554 ?
C2 H2A 0.9050 . ?
C2 H2B 0.9050 . ?
N1 H1A 0.8337 . ?
N1 H1B 0.8337 . ?
N1 H1C 0.8337 . ?
N2 H2A 0.8089 . ?
N2 H2B 0.8089 . ?
N2 H2C 0.8089 . ?
